data_7110194
loop_
_publ_author_name
'Dinesh Pratapsinh Chauhan'
'Sreejith Jayasree Varma'
'Arjun Vijeta'
'Pallavi Banerjee'
'Pinaki Talukdar'

_publ_section_title
;
 A 1,3-amino group migration route to form acrylamidines
;
_journal_name_full Chem.Commun.
_journal_page_first 323
_journal_paper_doi 10.1039/c3cc47182a
_journal_volume 50
_journal_year 2014
_chemical_formula_moiety 'C24 H24 N2 O2 S'
_chemical_formula_sum 'C24 H24 N2 O2 S'
_chemical_formula_weight 404.52
_chemical_name_systematic
;
?
;
_space_group_IT_number 15
_symmetry_cell_setting monoclinic
_symmetry_space_group_name_Hall '-C 2yc'
_symmetry_space_group_name_H-M 'C 1 2/c 1'
_atom_sites_solution_hydrogens geom
_atom_sites_solution_primary direct
_atom_sites_solution_secondary difmap
_audit_creation_method SHELXL-97
_cell_angle_alpha 90.00
_cell_angle_beta 92.884(5)
_cell_angle_gamma 90.00
_cell_formula_units_Z 8
_cell_length_a 20.925(3)
_cell_length_b 11.0264(14)
_cell_length_c 18.650(2)
_cell_measurement_temperature 173(2)
_cell_measurement_theta_max 28.53
_cell_measurement_theta_min 1.95
_cell_volume 4297.6(9)
_computing_cell_refinement 'Bruker SAINT'
_computing_data_collection 'Bruker APEX2'
_computing_data_reduction 'Bruker SAINT'
_computing_molecular_graphics 'Bruker SHELXTL'
_computing_publication_material 'Bruker SHELXTL'
_computing_structure_refinement 'SHELXL-97 (Sheldrick, 2008)'
_computing_structure_solution 'SHELXS-97 (Sheldrick, 2008)'
_diffrn_ambient_temperature 173(2)
_diffrn_measured_fraction_theta_full 0.994
_diffrn_measured_fraction_theta_max 0.994
_diffrn_measurement_device_type 'Bruker APEX-II CCD'
_diffrn_measurement_method '\f and \w scans'
_diffrn_radiation_monochromator graphite
_diffrn_radiation_source 'fine-focus sealed tube'
_diffrn_radiation_type MoK\a
_diffrn_radiation_wavelength 0.71073
_diffrn_reflns_av_R_equivalents 0.0718
_diffrn_reflns_av_sigmaI/netI 0.0433
_diffrn_reflns_limit_h_max 27
_diffrn_reflns_limit_h_min -28
_diffrn_reflns_limit_k_max 14
_diffrn_reflns_limit_k_min -14
_diffrn_reflns_limit_l_max 24
_diffrn_reflns_limit_l_min -23
_diffrn_reflns_number 34628
_diffrn_reflns_theta_full 28.53
_diffrn_reflns_theta_max 28.53
_diffrn_reflns_theta_min 1.95
_exptl_absorpt_coefficient_mu 0.173
_exptl_absorpt_correction_T_max 0.994
_exptl_absorpt_correction_T_min 0.965
_exptl_absorpt_correction_type multi-scan
_exptl_absorpt_process_details 'multi-scan absorption correction'
_exptl_crystal_colour colorless
_exptl_crystal_density_diffrn 1.250
_exptl_crystal_density_method 'not measured'
_exptl_crystal_description block
_exptl_crystal_F_000 1712
_exptl_crystal_size_max 0.245
_exptl_crystal_size_mid 0.171
_exptl_crystal_size_min 0.035
_refine_diff_density_max 1.984
_refine_diff_density_min -0.479
_refine_diff_density_rms 0.065
_refine_ls_extinction_coef 0.0010(3)
_refine_ls_extinction_expression Fc^*^=kFc[1+0.001xFc^2^\l^3^/sin(2\q)]^-1/4^
_refine_ls_extinction_method SHELXL
_refine_ls_goodness_of_fit_ref 1.026
_refine_ls_hydrogen_treatment constr
_refine_ls_matrix_type full
_refine_ls_number_parameters 264
_refine_ls_number_reflns 5425
_refine_ls_number_restraints 0
_refine_ls_restrained_S_all 1.026
_refine_ls_R_factor_all 0.0677
_refine_ls_R_factor_gt 0.0506
_refine_ls_shift/su_max 0.001
_refine_ls_shift/su_mean 0.000
_refine_ls_structure_factor_coef Fsqd
_refine_ls_weighting_details 'calc w=1/[\s^2^(Fo^2^)+(0.0722P)^2^+5.0324P] where P=(Fo^2^+2Fc^2^)/3'
_refine_ls_weighting_scheme calc
_refine_ls_wR_factor_gt 0.1364
_refine_ls_wR_factor_ref 0.1503
_reflns_number_gt 4242
_reflns_number_total 5462
_reflns_threshold_expression >2sigma(I)
_cod_data_source_file c3cc47182a.txt
_cod_data_source_block tr1a
_cod_original_cell_volume 4297.6(10)
_cod_original_sg_symbol_H-M 'C2/c '
_cod_database_code 7110194

loop_
_symmetry_equiv_pos_as_xyz
'x, y, z'
'-x, y, -z+1/2'
'x+1/2, y+1/2, z'
'-x+1/2, y+1/2, -z+1/2'
'-x, -y, -z'
'x, -y, z-1/2'
'-x+1/2, -y+1/2, -z'
'x+1/2, -y+1/2, z-1/2'

loop_
_atom_site_label
_atom_site_type_symbol
_atom_site_fract_x
_atom_site_fract_y
_atom_site_fract_z
_atom_site_U_iso_or_equiv
_atom_site_adp_type
_atom_site_occupancy
_atom_site_symmetry_multiplicity
_atom_site_calc_flag
_atom_site_refinement_flags
S1 S 0.55599(2) 0.69372(4) 0.12311(2) 0.02947(14) Uani 1 1 d .
O1 O 0.49601(6) 0.64441(13) 0.14329(9) 0.0423(4) Uani 1 1 d .
O2 O 0.56242(8) 0.71611(15) 0.04764(7) 0.0468(4) Uani 1 1 d .
N1 N 0.68181(7) 0.45374(14) 0.16278(8) 0.0293(3) Uani 1 1 d .
N2 N 0.61523(7) 0.61670(15) 0.15882(9) 0.0316(4) Uani 1 1 d .
C1 C 0.87689(11) 0.3647(2) 0.02252(11) 0.0470(6) Uani 1 1 d .
H1 H 0.9145 0.3704 -0.0019 0.056 Uiso 1 1 calc R
C2 C 0.83154(14) 0.4559(3) 0.01602(15) 0.0653(8) Uani 1 1 d .
H17 H 0.8384 0.5225 -0.0132 0.078 Uiso 1 1 calc R
C3 C 0.77592(13) 0.4478(2) 0.05311(14) 0.0583(7) Uani 1 1 d .
H18 H 0.7457 0.5097 0.0489 0.070 Uiso 1 1 calc R
C4 C 0.76485(9) 0.34916(18) 0.09621(10) 0.0323(4) Uani 1 1 d .
C5 C 0.70458(10) 0.33668(17) 0.13693(11) 0.0349(4) Uani 1 1 d .
H13 H 0.6714 0.3001 0.1058 0.042 Uiso 1 1 calc R
H14 H 0.7128 0.2830 0.1776 0.042 Uiso 1 1 calc R
C6 C 0.63034(8) 0.51036(16) 0.13332(9) 0.0262(4) Uani 1 1 d .
C7 C 0.56853(8) 0.83299(16) 0.16840(9) 0.0248(3) Uani 1 1 d .
C8 C 0.57828(8) 0.83533(17) 0.24268(9) 0.0277(4) Uani 1 1 d .
H5 H 0.5796 0.7637 0.2690 0.033 Uiso 1 1 calc R
C9 C 0.58603(8) 0.94657(18) 0.27679(10) 0.0302(4) Uani 1 1 d .
H4 H 0.5930 0.9488 0.3264 0.036 Uiso 1 1 calc R
C10 C 0.58361(9) 1.05463(18) 0.23856(11) 0.0331(4) Uani 1 1 d .
C11 C 0.59154(12) 1.1742(2) 0.27700(14) 0.0494(6) Uani 1 1 d .
H3 H 0.5642 1.1763 0.3168 0.074 Uiso 1 1 calc R
H24 H 0.5802 1.2391 0.2444 0.074 Uiso 1 1 calc R
H2 H 0.6353 1.1835 0.2942 0.074 Uiso 1 1 calc R
C12 C 0.72033(8) 0.50796(18) 0.22250(10) 0.0307(4) Uani 1 1 d .
H12 H 0.7107 0.5938 0.2253 0.037 Uiso 1 1 calc R
H11 H 0.7654 0.4996 0.2134 0.037 Uiso 1 1 calc R
C13 C 0.70740(8) 0.44855(17) 0.29329(10) 0.0282(4) Uani 1 1 d .
C14 C 0.64939(9) 0.46754(18) 0.32535(11) 0.0334(4) Uani 1 1 d .
H10 H 0.6186 0.5179 0.3034 0.040 Uiso 1 1 calc R
C15 C 0.63762(11) 0.4116(2) 0.38969(12) 0.0447(5) Uani 1 1 d .
H6 H 0.5989 0.4246 0.4108 0.054 Uiso 1 1 calc R
C16 C 0.68302(13) 0.3363(2) 0.42290(12) 0.0519(6) Uani 1 1 d .
H9 H 0.6748 0.2989 0.4662 0.062 Uiso 1 1 calc R
C17 C 0.74052(13) 0.3168(2) 0.39169(13) 0.0521(6) Uani 1 1 d .
H8 H 0.7710 0.2659 0.4137 0.062 Uiso 1 1 calc R
C18 C 0.75282(10) 0.3735(2) 0.32730(11) 0.0399(5) Uani 1 1 d .
H7 H 0.7919 0.3610 0.3067 0.048 Uiso 1 1 calc R
C19 C 0.86642(10) 0.2666(2) 0.06469(11) 0.0389(5) Uani 1 1 d .
H16 H 0.8968 0.2051 0.0690 0.047 Uiso 1 1 calc R
C20 C 0.81052(9) 0.25815(18) 0.10125(10) 0.0336(4) Uani 1 1 d .
H15 H 0.8036 0.1904 0.1296 0.040 Uiso 1 1 calc R
C21 C 0.59390(11) 0.44787(18) 0.07348(10) 0.0378(5) Uani 1 1 d .
H19 H 0.6100 0.4503 0.0279 0.045 Uiso 1 1 calc R
C22 C 0.54072(11) 0.3901(2) 0.08172(14) 0.0502(6) Uani 1 1 d .
H21 H 0.5236 0.3864 0.1267 0.060 Uiso 1 1 calc R
H20 H 0.5197 0.3525 0.0426 0.060 Uiso 1 1 calc R
C23 C 0.56566(9) 0.93891(18) 0.12896(10) 0.0326(4) Uani 1 1 d .
H23 H 0.5589 0.9364 0.0793 0.039 Uiso 1 1 calc R
C24 C 0.57306(10) 1.04967(18) 0.16442(11) 0.0376(4) Uani 1 1 d .
H22 H 0.5709 1.1213 0.1381 0.045 Uiso 1 1 calc R

loop_
_atom_site_aniso_label
_atom_site_aniso_U_11
_atom_site_aniso_U_22
_atom_site_aniso_U_33
_atom_site_aniso_U_23
_atom_site_aniso_U_13
_atom_site_aniso_U_12
S1 0.0279(2) 0.0304(2) 0.0295(2) -0.00951(18) -0.00509(16) 0.00599(17)
O1 0.0252(6) 0.0333(8) 0.0677(10) -0.0143(7) -0.0033(6) 0.0016(5)
O2 0.0677(10) 0.0457(9) 0.0259(7) -0.0100(6) -0.0080(7) 0.0114(8)
N1 0.0303(7) 0.0290(8) 0.0289(8) -0.0035(6) 0.0042(6) 0.0055(6)
N2 0.0261(7) 0.0333(8) 0.0348(8) -0.0113(7) -0.0043(6) 0.0079(6)
C1 0.0496(12) 0.0626(15) 0.0302(10) -0.0002(10) 0.0152(9) 0.0178(11)
C2 0.0716(17) 0.0660(18) 0.0619(16) 0.0322(14) 0.0383(14) 0.0288(14)
C3 0.0627(15) 0.0538(15) 0.0614(15) 0.0305(12) 0.0320(12) 0.0343(12)
C4 0.0406(10) 0.0320(10) 0.0245(9) 0.0005(7) 0.0043(7) 0.0128(8)
C5 0.0419(10) 0.0280(9) 0.0353(10) 0.0017(8) 0.0082(8) 0.0103(8)
C6 0.0270(8) 0.0276(9) 0.0245(8) -0.0030(7) 0.0056(6) 0.0013(7)
C7 0.0223(7) 0.0282(9) 0.0241(8) -0.0061(7) 0.0030(6) 0.0019(6)
C8 0.0266(8) 0.0314(9) 0.0250(9) -0.0022(7) 0.0013(6) 0.0008(7)
C9 0.0288(8) 0.0379(10) 0.0239(8) -0.0072(7) 0.0025(7) -0.0017(7)
C10 0.0329(9) 0.0310(10) 0.0361(10) -0.0088(8) 0.0082(8) -0.0062(7)
C11 0.0593(14) 0.0342(12) 0.0550(14) -0.0152(10) 0.0051(11) -0.0081(10)
C12 0.0240(8) 0.0316(10) 0.0364(10) -0.0007(8) 0.0014(7) 0.0014(7)
C13 0.0255(8) 0.0278(9) 0.0309(9) -0.0058(7) -0.0016(7) -0.0018(6)
C14 0.0282(9) 0.0345(10) 0.0376(10) -0.0107(8) 0.0019(7) -0.0029(7)
C15 0.0447(11) 0.0538(14) 0.0366(11) -0.0189(10) 0.0109(9) -0.0175(10)
C16 0.0680(16) 0.0621(16) 0.0250(10) -0.0014(10) -0.0018(10) -0.0211(13)
C17 0.0615(15) 0.0559(15) 0.0371(12) 0.0068(10) -0.0147(10) 0.0022(11)
C18 0.0329(10) 0.0494(13) 0.0369(11) 0.0013(9) -0.0037(8) 0.0050(9)
C19 0.0398(10) 0.0439(12) 0.0327(10) -0.0090(9) -0.0022(8) 0.0188(9)
C20 0.0412(10) 0.0297(10) 0.0295(9) -0.0014(8) -0.0022(7) 0.0117(8)
C21 0.0567(12) 0.0313(10) 0.0247(9) -0.0085(8) -0.0027(8) 0.0064(9)
C22 0.0402(11) 0.0558(14) 0.0531(14) -0.0276(11) -0.0128(10) 0.0058(10)
C23 0.0396(10) 0.0344(10) 0.0243(9) -0.0022(7) 0.0078(7) 0.0000(8)
C24 0.0501(12) 0.0285(10) 0.0350(10) 0.0026(8) 0.0092(9) -0.0030(8)

loop_
_atom_type_symbol
_atom_type_description
_atom_type_scat_dispersion_real
_atom_type_scat_dispersion_imag
_atom_type_scat_source
C C 0.0033 0.0016 'International Tables Vol C Tables 4.2.6.8 and 6.1.1.4'
H H 0.0000 0.0000 'International Tables Vol C Tables 4.2.6.8 and 6.1.1.4'
N N 0.0061 0.0033 'International Tables Vol C Tables 4.2.6.8 and 6.1.1.4'
O O 0.0106 0.0060 'International Tables Vol C Tables 4.2.6.8 and 6.1.1.4'
S S 0.1246 0.1234 'International Tables Vol C Tables 4.2.6.8 and 6.1.1.4'

loop_
_geom_angle_atom_site_label_1
_geom_angle_atom_site_label_2
_geom_angle_atom_site_label_3
_geom_angle
O1 S1 O2 116.52(10)
O1 S1 N2 110.81(9)
O2 S1 N2 112.61(9)
O1 S1 C7 108.35(8)
O2 S1 C7 107.41(9)
N2 S1 C7 99.63(8)
C6 N1 C5 122.94(16)
C6 N1 C12 121.39(15)
C5 N1 C12 115.64(15)
C6 N2 S1 120.95(13)
C19 C1 C2 119.9(2)
C19 C1 H1 120.1
C2 C1 H1 120.1
C1 C2 C3 120.0(2)
C1 C2 H17 120.0
C3 C2 H17 120.0
C4 C3 C2 120.7(2)
C4 C3 H18 119.6
C2 C3 H18 119.6
C3 C4 C20 118.39(19)
C3 C4 C5 122.25(17)
C20 C4 C5 119.35(18)
N1 C5 C4 112.24(16)
N1 C5 H13 109.2
C4 C5 H13 109.2
N1 C5 H14 109.2
C4 C5 H14 109.2
H13 C5 H14 107.9
N2 C6 N1 118.18(16)
N2 C6 C21 124.23(16)
N1 C6 C21 117.58(16)
C23 C7 C8 121.05(16)
C23 C7 S1 118.65(13)
C8 C7 S1 120.24(14)
C9 C8 C7 118.76(17)
C9 C8 H5 120.6
C7 C8 H5 120.6
C8 C9 C10 121.53(17)
C8 C9 H4 119.2
C10 C9 H4 119.2
C9 C10 C24 118.49(17)
C9 C10 C11 120.45(18)
C24 C10 C11 121.06(19)
C10 C11 H3 109.5
C10 C11 H24 109.5
H3 C11 H24 109.5
C10 C11 H2 109.5
H3 C11 H2 109.5
H24 C11 H2 109.5
N1 C12 C13 111.76(15)
N1 C12 H12 109.3
C13 C12 H12 109.3
N1 C12 H11 109.3
C13 C12 H11 109.3
H12 C12 H11 107.9
C18 C13 C14 118.92(18)
C18 C13 C12 120.60(17)
C14 C13 C12 120.48(17)
C15 C14 C13 120.11(19)
C15 C14 H10 119.9
C13 C14 H10 119.9
C14 C15 C16 120.5(2)
C14 C15 H6 119.7
C16 C15 H6 119.7
C17 C16 C15 119.9(2)
C17 C16 H9 120.1
C15 C16 H9 120.1
C16 C17 C18 119.9(2)
C16 C17 H8 120.0
C18 C17 H8 120.0
C17 C18 C13 120.7(2)
C17 C18 H7 119.7
C13 C18 H7 119.7
C1 C19 C20 120.09(18)
C1 C19 H16 120.0
C20 C19 H16 120.0
C4 C20 C19 120.94(19)
C4 C20 H15 119.5
C19 C20 H15 119.5
C22 C21 C6 123.3(2)
C22 C21 H19 118.4
C6 C21 H19 118.4
C21 C22 H21 120.0
C21 C22 H20 120.0
H21 C22 H20 120.0
C7 C23 C24 119.19(17)
C7 C23 H23 120.4
C24 C23 H23 120.4
C10 C24 C23 120.98(18)
C10 C24 H22 119.5
C23 C24 H22 119.5

loop_
_geom_bond_atom_site_label_1
_geom_bond_atom_site_label_2
_geom_bond_distance
S1 O1 1.4354(15)
S1 O2 1.4419(15)
S1 N2 1.6181(16)
S1 C7 1.7660(18)
N1 C6 1.339(2)
N1 C5 1.466(2)
N1 C12 1.469(2)
N2 C6 1.310(2)
C1 C19 1.362(3)
C1 C2 1.383(3)
C1 H1 0.9300
C2 C3 1.386(3)
C2 H17 0.9300
C3 C4 1.379(3)
C3 H18 0.9300
C4 C20 1.386(3)
C4 C5 1.511(3)
C5 H13 0.9700
C5 H14 0.9700
C6 C21 1.489(3)
C7 C23 1.380(3)
C7 C8 1.390(2)
C8 C9 1.388(3)
C8 H5 0.9300
C9 C10 1.388(3)
C9 H4 0.9300
C10 C24 1.390(3)
C10 C11 1.506(3)
C11 H3 0.9600
C11 H24 0.9600
C11 H2 0.9600
C12 C13 1.510(3)
C12 H12 0.9700
C12 H11 0.9700
C13 C18 1.389(3)
C13 C14 1.396(3)
C14 C15 1.383(3)
C14 H10 0.9300
C15 C16 1.384(4)
C15 H6 0.9300
C16 C17 1.379(4)
C16 H9 0.9300
C17 C18 1.389(3)
C17 H8 0.9300
C18 H7 0.9300
C19 C20 1.386(3)
C19 H16 0.9300
C20 H15 0.9300
C21 C22 1.298(3)
C21 H19 0.9300
C22 H21 0.9300
C22 H20 0.9300
C23 C24 1.394(3)
C23 H23 0.9300
C24 H22 0.9300

loop_
_geom_torsion_atom_site_label_1
_geom_torsion_atom_site_label_2
_geom_torsion_atom_site_label_3
_geom_torsion_atom_site_label_4
_geom_torsion
O1 S1 N2 C6 75.83(17)
O2 S1 N2 C6 -56.68(18)
C7 S1 N2 C6 -170.22(15)
C19 C1 C2 C3 0.8(5)
C1 C2 C3 C4 -0.5(5)
C2 C3 C4 C20 -0.3(4)
C2 C3 C4 C5 -179.5(3)
C6 N1 C5 C4 106.5(2)
C12 N1 C5 C4 -71.9(2)
C3 C4 C5 N1 -35.4(3)
C20 C4 C5 N1 145.44(18)
S1 N2 C6 N1 176.66(13)
S1 N2 C6 C21 -3.4(3)
C5 N1 C6 N2 -177.69(16)
C12 N1 C6 N2 0.5(3)
C5 N1 C6 C21 2.4(3)
C12 N1 C6 C21 -179.43(16)
O1 S1 C7 C23 -110.68(15)
O2 S1 C7 C23 15.98(17)
N2 S1 C7 C23 133.48(15)
O1 S1 C7 C8 66.54(16)
O2 S1 C7 C8 -166.80(14)
N2 S1 C7 C8 -49.29(15)
C23 C7 C8 C9 -0.9(3)
S1 C7 C8 C9 -178.05(13)
C7 C8 C9 C10 0.7(3)
C8 C9 C10 C24 0.1(3)
C8 C9 C10 C11 179.40(18)
C6 N1 C12 C13 104.03(19)
C5 N1 C12 C13 -77.63(19)
N1 C12 C13 C18 108.3(2)
N1 C12 C13 C14 -71.2(2)
C18 C13 C14 C15 -0.4(3)
C12 C13 C14 C15 179.16(18)
C13 C14 C15 C16 -0.1(3)
C14 C15 C16 C17 0.0(3)
C15 C16 C17 C18 0.4(4)
C16 C17 C18 C13 -0.8(4)
C14 C13 C18 C17 0.8(3)
C12 C13 C18 C17 -178.7(2)
C2 C1 C19 C20 -0.2(4)
C3 C4 C20 C19 0.9(3)
C5 C4 C20 C19 -179.94(18)
C1 C19 C20 C4 -0.6(3)
N2 C6 C21 C22 -78.6(3)
N1 C6 C21 C22 101.3(2)
C8 C7 C23 C24 0.4(3)
S1 C7 C23 C24 177.59(15)
C9 C10 C24 C23 -0.6(3)
C11 C10 C24 C23 -179.92(19)
C7 C23 C24 C10 0.4(3)
